data_2231300
loop_
_publ_author_name
'Silambarasan, V.'
'Sundaramoorthy, S.'
'Sivasakthikumaran, R.'
'Mohanakrishnan, A. K.'
'Velmurugan, D.'

_publ_section_title
;
 3-(2-Methoxynaphthalen-1-yl)-2-benzofuran-1(3<i>H</i>)-one
;
_journal_coeditor_code SJ5168
_journal_issue 8
_journal_name_full 'Acta Crystallographica Section E'
_journal_page_first o1973
_journal_paper_doi 10.1107/S1600536811026596
_journal_volume 67
_journal_year 2011
_chemical_formula_iupac 'C19 H14 O3'
_chemical_formula_moiety 'C19 H14 O3'
_chemical_formula_sum 'C19 H14 O3'
_chemical_formula_weight 290.30
_chemical_name_systematic
;
3-(2-Methoxynaphthalen-1-yl)-2-benzofuran-1(3<i>H</i>)-one
;
_space_group_IT_number 14
_symmetry_cell_setting monoclinic
_symmetry_space_group_name_Hall '-P 2ybc'
_symmetry_space_group_name_H-M 'P 1 21/c 1'
_atom_sites_solution_hydrogens geom
_atom_sites_solution_primary direct
_atom_sites_solution_secondary difmap
_audit_creation_method SHELXL-97
_cell_angle_alpha 90.00
_cell_angle_beta 91.657(2)
_cell_angle_gamma 90.00
_cell_formula_units_Z 8
_cell_length_a 13.2572(5)
_cell_length_b 11.8560(4)
_cell_length_c 18.6160(7)
_cell_measurement_reflns_used 1125
_cell_measurement_temperature 293(2)
_cell_measurement_theta_max 28.34
_cell_measurement_theta_min 1.54
_cell_volume 2924.79(18)
_computing_cell_refinement 'SAINT (Bruker, 2008)'
_computing_data_collection 'APEX2 (Bruker, 2008)'
_computing_data_reduction 'SAINT (Bruker, 2008)'
_computing_molecular_graphics 'ORTEP-3 (Farrugia, 1997)'
_computing_publication_material 'SHELXL97 (Sheldrick, 2008) and PLATON (Spek, 2009)'
_computing_structure_refinement 'SHELXL97 (Sheldrick, 2008)'
_computing_structure_solution 'SHELXS97 (Sheldrick, 2008)'
_diffrn_ambient_temperature 293(2)
_diffrn_measured_fraction_theta_full 0.998
_diffrn_measured_fraction_theta_max 0.998
_diffrn_measurement_device_type 'Bruker SMART APEXII area-detector'
_diffrn_measurement_method '\w and \f'
_diffrn_radiation_monochromator graphite
_diffrn_radiation_source 'fine-focus sealed tube'
_diffrn_radiation_type MoK\a
_diffrn_radiation_wavelength 0.71073
_diffrn_reflns_av_R_equivalents 0.0265
_diffrn_reflns_av_sigmaI/netI 0.0286
_diffrn_reflns_limit_h_max 17
_diffrn_reflns_limit_h_min -17
_diffrn_reflns_limit_k_max 12
_diffrn_reflns_limit_k_min -15
_diffrn_reflns_limit_l_max 21
_diffrn_reflns_limit_l_min -24
_diffrn_reflns_number 27565
_diffrn_reflns_theta_full 28.34
_diffrn_reflns_theta_max 28.34
_diffrn_reflns_theta_min 1.54
_diffrn_standards_number 0
_exptl_absorpt_coefficient_mu 0.089
_exptl_absorpt_correction_T_max 0.982
_exptl_absorpt_correction_T_min 0.979
_exptl_absorpt_correction_type multi-scan
_exptl_absorpt_process_details '(SADABS; Bruker, 2008)'
_exptl_crystal_colour colourless
_exptl_crystal_density_diffrn 1.319
_exptl_crystal_density_method 'not measured'
_exptl_crystal_description Block
_exptl_crystal_F_000 1216
_exptl_crystal_size_max 0.24
_exptl_crystal_size_mid 0.22
_exptl_crystal_size_min 0.2
_refine_diff_density_max 0.148
_refine_diff_density_min -0.155
_refine_ls_extinction_method none
_refine_ls_goodness_of_fit_ref 1.002
_refine_ls_hydrogen_treatment constr
_refine_ls_matrix_type full
_refine_ls_number_parameters 399
_refine_ls_number_reflns 7292
_refine_ls_number_restraints 0
_refine_ls_restrained_S_all 1.002
_refine_ls_R_factor_all 0.0815
_refine_ls_R_factor_gt 0.0425
_refine_ls_shift/su_max 0.001
_refine_ls_shift/su_mean 0.000
_refine_ls_structure_factor_coef Fsqd
_refine_ls_weighting_details 'calc w=1/[\s^2^(Fo^2^)+(0.0514P)^2^+0.4948P] where P=(Fo^2^+2Fc^2^)/3'
_refine_ls_weighting_scheme calc
_refine_ls_wR_factor_gt 0.1014
_refine_ls_wR_factor_ref 0.1221
_reflns_number_gt 4519
_reflns_number_total 7292
_reflns_threshold_expression I>2\s(I)
_cod_data_source_file sj5168.cif
_cod_data_source_block I
_cod_original_sg_symbol_H-M 'P 21/c'
_cod_database_code 2231300
_cod_database_fobs_code 2231300

loop_
_symmetry_equiv_pos_as_xyz
'x, y, z'
'-x, y+1/2, -z+1/2'
'-x, -y, -z'
'x, -y-1/2, z-1/2'

loop_
_atom_site_type_symbol
_atom_site_label
_atom_site_fract_x
_atom_site_fract_y
_atom_site_fract_z
_atom_site_U_iso_or_equiv
_atom_site_adp_type
_atom_site_calc_flag
_atom_site_refinement_flags
_atom_site_occupancy
_atom_site_symmetry_multiplicity
C C1 0.41021(11) 0.73457(15) 0.18630(8) 0.0555(4) Uani d . 1 1
H H1 0.4191 0.6579 0.1781 0.067 Uiso calc R 1 1
C C2 0.34451(13) 0.76890(18) 0.23690(9) 0.0676(5) Uani d . 1 1
H H2 0.3092 0.7151 0.2624 0.081 Uiso calc R 1 1
C C3 0.32915(14) 0.88307(19) 0.25124(10) 0.0734(5) Uani d . 1 1
H H3 0.2832 0.9051 0.2854 0.088 Uiso calc R 1 1
C C4 0.38149(14) 0.96087(17) 0.21512(10) 0.0691(5) Uani d . 1 1
H H4 0.3718 1.0369 0.2251 0.083 Uiso calc R 1 1
C C5 0.45096(11) 0.92985(14) 0.16230(8) 0.0518(4) Uani d . 1 1
C C6 0.46531(10) 0.81381(12) 0.14591(7) 0.0438(3) Uani d . 1 1
C C7 0.53569(10) 0.78300(12) 0.09255(8) 0.0428(3) Uani d . 1 1
C C8 0.59224(10) 0.86679(13) 0.06143(8) 0.0477(4) Uani d . 1 1
C C9 0.57635(12) 0.98140(14) 0.07692(9) 0.0560(4) Uani d . 1 1
H H9 0.6129 1.0367 0.0536 0.067 Uiso calc R 1 1
C C10 0.50777(13) 1.01078(14) 0.12582(10) 0.0604(4) Uani d . 1 1
H H10 0.4978 1.0868 0.1357 0.072 Uiso calc R 1 1
C C11 0.72638(15) 0.91029(19) -0.01797(12) 0.0838(6) Uani d . 1 1
H H11A 0.6843 0.9610 -0.0457 0.126 Uiso calc R 1 1
H H11B 0.7710 0.8714 -0.0493 0.126 Uiso calc R 1 1
H H11C 0.7653 0.9523 0.0171 0.126 Uiso calc R 1 1
C C12 0.55068(10) 0.66110(12) 0.07285(8) 0.0459(3) Uani d . 1 1
H H12 0.4906 0.6189 0.0865 0.055 Uiso calc R 1 1
C C13 0.57246(10) 0.63310(12) -0.00365(8) 0.0450(3) Uani d . 1 1
C C14 0.51875(12) 0.65709(14) -0.06670(9) 0.0597(4) Uani d . 1 1
H H14 0.4573 0.6948 -0.0664 0.072 Uiso calc R 1 1
C C15 0.56080(16) 0.62235(16) -0.13052(10) 0.0711(5) Uani d . 1 1
H H15 0.5269 0.6381 -0.1738 0.085 Uiso calc R 1 1
C C16 0.65141(15) 0.56512(16) -0.13148(10) 0.0689(5) Uani d . 1 1
H H16 0.6777 0.5437 -0.1752 0.083 Uiso calc R 1 1
C C17 0.70303(13) 0.53953(14) -0.06901(9) 0.0587(4) Uani d . 1 1
H H17 0.7635 0.4999 -0.0693 0.070 Uiso calc R 1 1
C C18 0.66194(10) 0.57481(12) -0.00517(8) 0.0460(3) Uani d . 1 1
C C19 0.70285(11) 0.56471(13) 0.06827(9) 0.0514(4) Uani d . 1 1
O O1 0.66568(8) 0.83143(10) 0.01706(7) 0.0691(3) Uani d . 1 1
O O2 0.63802(8) 0.61512(9) 0.11334(5) 0.0532(3) Uani d . 1 1
O O3 0.77989(9) 0.52232(11) 0.09071(7) 0.0748(4) Uani d . 1 1
C C20 1.22184(12) 0.35822(17) 0.29788(9) 0.0630(5) Uani d . 1 1
H H20 1.2703 0.3233 0.3274 0.076 Uiso calc R 1 1
C C21 1.20853(13) 0.47138(18) 0.30274(9) 0.0662(5) Uani d . 1 1
H H21 1.2475 0.5137 0.3352 0.079 Uiso calc R 1 1
C C22 1.13564(13) 0.52358(15) 0.25850(9) 0.0599(4) Uani d . 1 1
H H22 1.1268 0.6013 0.2614 0.072 Uiso calc R 1 1
C C23 1.07740(12) 0.46323(13) 0.21134(8) 0.0521(4) Uani d . 1 1
H H23 1.0291 0.5005 0.1829 0.063 Uiso calc R 1 1
C C24 1.08833(10) 0.34463(12) 0.20421(7) 0.0438(3) Uani d . 1 1
C C25 1.16370(11) 0.29228(14) 0.24895(8) 0.0498(4) Uani d . 1 1
C C26 1.17846(12) 0.17547(15) 0.24275(9) 0.0592(4) Uani d . 1 1
H H26 1.2266 0.1406 0.2725 0.071 Uiso calc R 1 1
C C27 1.12480(12) 0.11230(14) 0.19494(9) 0.0578(4) Uani d . 1 1
H H27 1.1372 0.0353 0.1914 0.069 Uiso calc R 1 1
C C28 1.05014(11) 0.16302(13) 0.15056(8) 0.0479(4) Uani d . 1 1
C C29 1.03008(10) 0.27724(12) 0.15521(7) 0.0426(3) Uani d . 1 1
C C30 1.01050(15) -0.01427(14) 0.09473(10) 0.0672(5) Uani d . 1 1
H H30A 1.0780 -0.0264 0.0792 0.101 Uiso calc R 1 1
H H30B 0.9634 -0.0455 0.0600 0.101 Uiso calc R 1 1
H H30C 1.0021 -0.0504 0.1403 0.101 Uiso calc R 1 1
C C31 0.94556(10) 0.32783(12) 0.10989(8) 0.0438(3) Uani d . 1 1
H H31 0.9436 0.4090 0.1196 0.053 Uiso calc R 1 1
C C32 0.94656(11) 0.31139(12) 0.03025(8) 0.0470(3) Uani d . 1 1
C C33 1.02020(14) 0.33418(15) -0.01830(9) 0.0654(5) Uani d . 1 1
H H33 1.0826 0.3631 -0.0035 0.079 Uiso calc R 1 1
C C34 0.9977(2) 0.31242(18) -0.08992(11) 0.0870(7) Uani d . 1 1
H H34 1.0464 0.3260 -0.1239 0.104 Uiso calc R 1 1
C C35 0.9044(2) 0.27095(18) -0.11231(11) 0.0908(7) Uani d . 1 1
H H35 0.8911 0.2583 -0.1610 0.109 Uiso calc R 1 1
C C36 0.83122(17) 0.24824(15) -0.06370(11) 0.0753(6) Uani d . 1 1
H H36 0.7684 0.2203 -0.0784 0.090 Uiso calc R 1 1
C C37 0.85471(12) 0.26858(13) 0.00780(9) 0.0529(4) Uani d . 1 1
C C38 0.79453(12) 0.24820(13) 0.07115(10) 0.0570(4) Uani d . 1 1
O O4 0.99266(9) 0.10388(9) 0.10173(6) 0.0598(3) Uani d . 1 1
O O5 0.84930(7) 0.27923(9) 0.13030(6) 0.0530(3) Uani d . 1 1
O O6 0.71107(9) 0.20914(12) 0.07622(9) 0.0861(4) Uani d . 1 1

loop_
_atom_site_aniso_label
_atom_site_aniso_U_11
_atom_site_aniso_U_22
_atom_site_aniso_U_33
_atom_site_aniso_U_12
_atom_site_aniso_U_13
_atom_site_aniso_U_23
C1 0.0534(8) 0.0582(10) 0.0553(9) -0.0061(7) 0.0103(7) -0.0071(8)
C2 0.0605(10) 0.0846(14) 0.0585(11) -0.0090(9) 0.0161(8) -0.0075(9)
C3 0.0623(10) 0.0955(16) 0.0631(11) 0.0115(10) 0.0165(9) -0.0168(11)
C4 0.0679(11) 0.0690(12) 0.0706(12) 0.0218(9) 0.0060(9) -0.0158(10)
C5 0.0497(8) 0.0514(10) 0.0540(9) 0.0090(7) -0.0053(7) -0.0058(7)
C6 0.0383(7) 0.0485(9) 0.0446(8) 0.0014(6) -0.0024(6) -0.0043(7)
C7 0.0382(7) 0.0436(8) 0.0466(8) -0.0014(6) 0.0014(6) -0.0033(6)
C8 0.0431(7) 0.0516(9) 0.0484(8) -0.0047(6) 0.0024(6) -0.0012(7)
C9 0.0593(9) 0.0454(10) 0.0630(10) -0.0071(7) -0.0045(8) 0.0061(8)
C10 0.0675(10) 0.0441(10) 0.0692(11) 0.0072(8) -0.0053(9) -0.0030(8)
C11 0.0716(12) 0.0976(16) 0.0834(14) -0.0200(11) 0.0234(10) 0.0152(12)
C12 0.0412(7) 0.0451(9) 0.0519(9) -0.0031(6) 0.0086(6) -0.0031(7)
C13 0.0439(7) 0.0404(8) 0.0507(8) -0.0045(6) 0.0027(6) -0.0043(7)
C14 0.0568(9) 0.0568(11) 0.0648(11) -0.0010(8) -0.0115(8) -0.0046(8)
C15 0.0952(14) 0.0686(12) 0.0487(10) -0.0125(11) -0.0121(9) -0.0042(9)
C16 0.0913(13) 0.0648(12) 0.0513(10) -0.0121(10) 0.0165(9) -0.0106(9)
C17 0.0616(9) 0.0530(10) 0.0626(11) 0.0007(8) 0.0179(8) -0.0075(8)
C18 0.0473(7) 0.0413(8) 0.0496(8) -0.0015(6) 0.0068(6) -0.0016(7)
C19 0.0528(8) 0.0424(9) 0.0590(10) 0.0047(7) 0.0019(7) 0.0028(7)
O1 0.0654(7) 0.0627(8) 0.0810(8) -0.0175(6) 0.0313(6) -0.0063(6)
O2 0.0633(6) 0.0513(7) 0.0452(6) 0.0078(5) 0.0023(5) 0.0023(5)
O3 0.0693(8) 0.0728(9) 0.0817(9) 0.0253(6) -0.0110(6) 0.0048(7)
C20 0.0580(9) 0.0837(14) 0.0467(9) 0.0084(9) -0.0081(7) 0.0004(9)
C21 0.0659(10) 0.0841(14) 0.0485(10) -0.0049(9) -0.0033(8) -0.0093(9)
C22 0.0696(10) 0.0568(11) 0.0535(10) -0.0023(8) 0.0024(8) -0.0047(8)
C23 0.0569(9) 0.0504(10) 0.0489(9) 0.0041(7) -0.0015(7) 0.0031(7)
C24 0.0441(7) 0.0480(9) 0.0395(8) 0.0051(6) 0.0071(6) 0.0056(6)
C25 0.0473(8) 0.0619(11) 0.0404(8) 0.0101(7) 0.0036(6) 0.0051(7)
C26 0.0572(9) 0.0678(12) 0.0524(9) 0.0226(8) -0.0029(7) 0.0102(8)
C27 0.0640(9) 0.0488(10) 0.0608(10) 0.0201(8) 0.0034(8) 0.0085(8)
C28 0.0518(8) 0.0446(9) 0.0473(8) 0.0074(7) 0.0042(7) 0.0040(7)
C29 0.0435(7) 0.0415(8) 0.0429(8) 0.0075(6) 0.0037(6) 0.0062(6)
C30 0.0928(13) 0.0409(10) 0.0685(11) 0.0084(9) 0.0117(10) -0.0036(8)
C31 0.0419(7) 0.0379(8) 0.0516(9) 0.0027(6) 0.0015(6) 0.0049(6)
C32 0.0528(8) 0.0382(8) 0.0501(8) 0.0079(6) -0.0001(7) 0.0091(7)
C33 0.0729(11) 0.0626(12) 0.0615(11) 0.0085(9) 0.0119(9) 0.0202(9)
C34 0.1293(19) 0.0723(14) 0.0608(13) 0.0321(13) 0.0279(13) 0.0245(10)
C35 0.160(2) 0.0598(13) 0.0514(12) 0.0322(14) -0.0157(14) 0.0026(10)
C36 0.1050(15) 0.0499(11) 0.0690(13) 0.0135(10) -0.0301(12) -0.0001(9)
C37 0.0610(9) 0.0383(8) 0.0587(10) 0.0085(7) -0.0127(8) 0.0035(7)
C38 0.0469(8) 0.0427(9) 0.0810(12) 0.0037(7) -0.0056(8) 0.0076(8)
O4 0.0742(7) 0.0388(6) 0.0659(7) 0.0071(5) -0.0074(6) -0.0018(5)
O5 0.0443(5) 0.0545(7) 0.0605(7) 0.0050(5) 0.0063(5) 0.0078(5)
O6 0.0511(7) 0.0750(9) 0.1318(13) -0.0123(6) -0.0054(7) 0.0109(8)

loop_
_atom_type_symbol
_atom_type_description
_atom_type_scat_dispersion_real
_atom_type_scat_dispersion_imag
_atom_type_scat_source
C C 0.0033 0.0016 'International Tables Vol C Tables 4.2.6.8 and 6.1.1.4'
H H 0.0000 0.0000 'International Tables Vol C Tables 4.2.6.8 and 6.1.1.4'
O O 0.0106 0.0060 'International Tables Vol C Tables 4.2.6.8 and 6.1.1.4'

loop_
_geom_angle_atom_site_label_1
_geom_angle_atom_site_label_2
_geom_angle_atom_site_label_3
_geom_angle
C2 C1 C6 121.16(16)
C2 C1 H1 119.4
C6 C1 H1 119.4
C1 C2 C3 121.42(18)
C1 C2 H2 119.3
C3 C2 H2 119.3
C4 C3 C2 119.27(17)
C4 C3 H3 120.4
C2 C3 H3 120.4
C3 C4 C5 121.62(17)
C3 C4 H4 119.2
C5 C4 H4 119.2
C10 C5 C4 121.77(16)
C10 C5 C6 118.63(14)
C4 C5 C6 119.60(16)
C1 C6 C5 116.90(13)
C1 C6 C7 123.73(14)
C5 C6 C7 119.33(13)
C8 C7 C6 118.71(13)
C8 C7 C12 120.73(13)
C6 C7 C12 120.51(12)
O1 C8 C7 116.06(14)
O1 C8 C9 122.42(14)
C7 C8 C9 121.50(14)
C10 C9 C8 119.68(15)
C10 C9 H9 120.2
C8 C9 H9 120.2
C9 C10 C5 121.98(16)
C9 C10 H10 119.0
C5 C10 H10 119.0
O1 C11 H11A 109.5
O1 C11 H11B 109.5
H11A C11 H11B 109.5
O1 C11 H11C 109.5
H11A C11 H11C 109.5
H11B C11 H11C 109.5
O2 C12 C13 103.58(11)
O2 C12 C7 109.82(11)
C13 C12 C7 118.33(12)
O2 C12 H12 108.2
C13 C12 H12 108.2
C7 C12 H12 108.2
C18 C13 C14 120.59(14)
C18 C13 C12 108.74(13)
C14 C13 C12 130.67(14)
C13 C14 C15 117.05(16)
C13 C14 H14 121.5
C15 C14 H14 121.5
C16 C15 C14 121.85(17)
C16 C15 H15 119.1
C14 C15 H15 119.1
C17 C16 C15 120.85(16)
C17 C16 H16 119.6
C15 C16 H16 119.6
C16 C17 C18 117.59(16)
C16 C17 H17 121.2
C18 C17 H17 121.2
C13 C18 C17 122.04(15)
C13 C18 C19 108.61(13)
C17 C18 C19 129.28(14)
O3 C19 O2 121.07(15)
O3 C19 C18 130.39(15)
O2 C19 C18 108.53(12)
C8 O1 C11 120.37(14)
C19 O2 C12 110.51(11)
C21 C20 C25 121.40(15)
C21 C20 H20 119.3
C25 C20 H20 119.3
C20 C21 C22 119.22(16)
C20 C21 H21 120.4
C22 C21 H21 120.4
C23 C22 C21 121.29(17)
C23 C22 H22 119.4
C21 C22 H22 119.4
C22 C23 C24 121.67(15)
C22 C23 H23 119.2
C24 C23 H23 119.2
C23 C24 C29 124.11(13)
C23 C24 C25 116.65(13)
C29 C24 C25 119.24(13)
C26 C25 C20 121.63(14)
C26 C25 C24 118.61(14)
C20 C25 C24 119.76(15)
C27 C26 C25 121.96(14)
C27 C26 H26 119.0
C25 C26 H26 119.0
C26 C27 C28 119.92(15)
C26 C27 H27 120.0
C28 C27 H27 120.0
O4 C28 C29 116.14(12)
O4 C28 C27 122.84(14)
C29 C28 C27 121.02(15)
C28 C29 C24 119.20(12)
C28 C29 C31 119.71(13)
C24 C29 C31 121.06(12)
O4 C30 H30A 109.5
O4 C30 H30B 109.5
H30A C30 H30B 109.5
O4 C30 H30C 109.5
H30A C30 H30C 109.5
H30B C30 H30C 109.5
O5 C31 C32 103.85(11)
O5 C31 C29 109.78(11)
C32 C31 C29 118.36(12)
O5 C31 H31 108.1
C32 C31 H31 108.1
C29 C31 H31 108.1
C37 C32 C33 120.82(15)
C37 C32 C31 108.46(13)
C33 C32 C31 130.70(15)
C32 C33 C34 117.35(19)
C32 C33 H33 121.3
C34 C33 H33 121.3
C33 C34 C35 121.5(2)
C33 C34 H34 119.2
C35 C34 H34 119.2
C36 C35 C34 120.91(19)
C36 C35 H35 119.5
C34 C35 H35 119.5
C35 C36 C37 117.3(2)
C35 C36 H36 121.4
C37 C36 H36 121.4
C32 C37 C36 122.13(18)
C32 C37 C38 108.36(14)
C36 C37 C38 129.49(17)
O6 C38 O5 120.88(17)
O6 C38 C37 130.50(17)
O5 C38 C37 108.61(13)
C28 O4 C30 118.35(13)
C38 O5 C31 110.37(12)

loop_
_geom_bond_atom_site_label_1
_geom_bond_atom_site_label_2
_geom_bond_distance
C1 C2 1.363(2)
C1 C6 1.419(2)
C1 H1 0.9300
C2 C3 1.396(3)
C2 H2 0.9300
C3 C4 1.346(3)
C3 H3 0.9300
C4 C5 1.415(2)
C4 H4 0.9300
C5 C10 1.407(2)
C5 C6 1.423(2)
C6 C7 1.4298(19)
C7 C8 1.382(2)
C7 C12 1.506(2)
C8 O1 1.3611(18)
C8 C9 1.406(2)
C9 C10 1.351(2)
C9 H9 0.9300
C10 H10 0.9300
C11 O1 1.406(2)
C11 H11A 0.9600
C11 H11B 0.9600
C11 H11C 0.9600
C12 O2 1.4681(17)
C12 C13 1.499(2)
C12 H12 0.9800
C13 C18 1.374(2)
C13 C14 1.385(2)
C14 C15 1.389(2)
C14 H14 0.9300
C15 C16 1.380(3)
C15 H15 0.9300
C16 C17 1.366(3)
C16 H16 0.9300
C17 C18 1.386(2)
C17 H17 0.9300
C18 C19 1.461(2)
C19 O3 1.2023(18)
C19 O2 1.3570(18)
C20 C21 1.356(3)
C20 C25 1.412(2)
C20 H20 0.9300
C21 C22 1.396(2)
C21 H21 0.9300
C22 C23 1.356(2)
C22 H22 0.9300
C23 C24 1.420(2)
C23 H23 0.9300
C24 C29 1.423(2)
C24 C25 1.4245(19)
C25 C26 1.404(2)
C26 C27 1.350(2)
C26 H26 0.9300
C27 C28 1.406(2)
C27 H27 0.9300
C28 O4 1.3633(18)
C28 C29 1.383(2)
C29 C31 1.5075(19)
C30 O4 1.4272(18)
C30 H30A 0.9600
C30 H30B 0.9600
C30 H30C 0.9600
C31 O5 1.4604(16)
C31 C32 1.496(2)
C31 H31 0.9800
C32 C37 1.373(2)
C32 C33 1.376(2)
C33 C34 1.382(3)
C33 H33 0.9300
C34 C35 1.384(3)
C34 H34 0.9300
C35 C36 1.372(3)
C35 H35 0.9300
C36 C37 1.379(2)
C36 H36 0.9300
C37 C38 1.463(2)
C38 O6 1.2057(19)
C38 O5 1.352(2)

loop_
_geom_hbond_atom_site_label_D
_geom_hbond_atom_site_label_H
_geom_hbond_atom_site_label_A
_geom_hbond_site_symmetry_A
_geom_hbond_distance_DH
_geom_hbond_distance_HA
_geom_hbond_distance_DA
_geom_hbond_angle_DHA
C9 H9 O6 1_565 0.93 2.45 3.238(2) 142
C14 H14 O6 3_665 0.93 2.51 3.435(2) 175
C12 H12 Cg4 3_665 0.98 2.93 3.755(2) 143
C15 H15 Cg2 4_564 0.93 2.88 3.800(2) 169
C16 H16 Cg8 3_765 0.93 2.81 3.553(2) 137
C30 H30C Cg8 2_745 0.96 2.89 3.687(2) 141

loop_
_geom_torsion_atom_site_label_1
_geom_torsion_atom_site_label_2
_geom_torsion_atom_site_label_3
_geom_torsion_atom_site_label_4
_geom_torsion
C6 C1 C2 C3 -0.3(3)
C1 C2 C3 C4 -1.0(3)
C2 C3 C4 C5 0.7(3)
C3 C4 C5 C10 -178.27(17)
C3 C4 C5 C6 0.9(3)
C2 C1 C6 C5 1.9(2)
C2 C1 C6 C7 179.56(15)
C10 C5 C6 C1 177.05(14)
C4 C5 C6 C1 -2.1(2)
C10 C5 C6 C7 -0.8(2)
C4 C5 C6 C7 -179.93(14)
C1 C6 C7 C8 -173.84(13)
C5 C6 C7 C8 3.8(2)
C1 C6 C7 C12 3.8(2)
C5 C6 C7 C12 -178.57(12)
C6 C7 C8 O1 172.94(12)
C12 C7 C8 O1 -4.7(2)
C6 C7 C8 C9 -5.1(2)
C12 C7 C8 C9 177.31(13)
O1 C8 C9 C10 -174.67(15)
C7 C8 C9 C10 3.2(2)
C8 C9 C10 C5 0.0(2)
C4 C5 C10 C9 177.98(16)
C6 C5 C10 C9 -1.2(2)
C8 C7 C12 O2 81.43(16)
C6 C7 C12 O2 -96.15(14)
C8 C7 C12 C13 -37.12(19)
C6 C7 C12 C13 145.30(13)
O2 C12 C13 C18 1.35(15)
C7 C12 C13 C18 123.12(14)
O2 C12 C13 C14 -178.30(15)
C7 C12 C13 C14 -56.5(2)
C18 C13 C14 C15 -1.7(2)
C12 C13 C14 C15 177.97(15)
C13 C14 C15 C16 0.8(3)
C14 C15 C16 C17 0.6(3)
C15 C16 C17 C18 -1.1(3)
C14 C13 C18 C17 1.2(2)
C12 C13 C18 C17 -178.54(14)
C14 C13 C18 C19 178.39(14)
C12 C13 C18 C19 -1.31(16)
C16 C17 C18 C13 0.3(2)
C16 C17 C18 C19 -176.36(16)
C13 C18 C19 O3 -178.41(17)
C17 C18 C19 O3 -1.4(3)
C13 C18 C19 O2 0.74(17)
C17 C18 C19 O2 177.71(15)
C7 C8 O1 C11 179.12(15)
C9 C8 O1 C11 -2.9(2)
O3 C19 O2 C12 179.41(14)
C18 C19 O2 C12 0.16(16)
C13 C12 O2 C19 -0.90(15)
C7 C12 O2 C19 -128.20(12)
C25 C20 C21 C22 0.1(3)
C20 C21 C22 C23 0.6(3)
C21 C22 C23 C24 -0.6(2)
C22 C23 C24 C29 -179.37(14)
C22 C23 C24 C25 -0.2(2)
C21 C20 C25 C26 178.79(16)
C21 C20 C25 C24 -0.9(2)
C23 C24 C25 C26 -178.81(14)
C29 C24 C25 C26 0.4(2)
C23 C24 C25 C20 0.9(2)
C29 C24 C25 C20 -179.88(13)
C20 C25 C26 C27 -178.43(16)
C24 C25 C26 C27 1.2(2)
C25 C26 C27 C28 -1.3(3)
C26 C27 C28 O4 -179.32(15)
C26 C27 C28 C29 -0.3(2)
O4 C28 C29 C24 -178.96(12)
C27 C28 C29 C24 2.0(2)
O4 C28 C29 C31 2.57(19)
C27 C28 C29 C31 -176.51(13)
C23 C24 C29 C28 177.19(14)
C25 C24 C29 C28 -2.0(2)
C23 C24 C29 C31 -4.4(2)
C25 C24 C29 C31 176.45(12)
C28 C29 C31 O5 63.33(17)
C24 C29 C31 O5 -115.11(14)
C28 C29 C31 C32 -55.56(18)
C24 C29 C31 C32 126.00(14)
O5 C31 C32 C37 5.82(15)
C29 C31 C32 C37 127.76(14)
O5 C31 C32 C33 -175.73(15)
C29 C31 C32 C33 -53.8(2)
C37 C32 C33 C34 0.1(2)
C31 C32 C33 C34 -178.20(16)
C32 C33 C34 C35 0.9(3)
C33 C34 C35 C36 -1.0(3)
C34 C35 C36 C37 0.1(3)
C33 C32 C37 C36 -1.1(2)
C31 C32 C37 C36 177.56(14)
C33 C32 C37 C38 177.33(14)
C31 C32 C37 C38 -4.03(16)
C35 C36 C37 C32 1.0(2)
C35 C36 C37 C38 -177.07(17)
C32 C37 C38 O6 -178.17(17)
C36 C37 C38 O6 0.1(3)
C32 C37 C38 O5 0.50(17)
C36 C37 C38 O5 178.75(15)
C29 C28 O4 C30 179.87(14)
C27 C28 O4 C30 -1.1(2)
O6 C38 O5 C31 -177.81(14)
C37 C38 O5 C31 3.38(16)
C32 C31 O5 C38 -5.60(14)
C29 C31 O5 C38 -133.08(12)

loop_
_cod_related_entry_id
_cod_related_entry_database
_cod_related_entry_code
1 ChemSpider 326841
